data_1505961
loop_
_publ_author_name
'Li, Xiao-Li'
'Cheng, Xiao'
'Yang, Liu-Meng'
'Wang, Rui-Rui'
'Zheng, Yong-Tang'
'Xiao, Wei-Lie'
'Zhao, Yu'
'Xu, Gang'
'Lu, Yang'
'Chang, Ying'
'Zheng, Qi-Tai'
'Zhao, Qin-Shi'
'Sun, Han-Dong'

_publ_section_title
;
 Dichotomains A and B: two new highly oxygenated phenolic derivatives from
 Dicranopteris dichotoma.
;
_journal_issue 9
_journal_name_full 'Organic letters'
_journal_page_first 1937
_journal_page_last 1940
_journal_paper_doi 10.1021/ol060535i
_journal_volume 8
_journal_year 2006
_chemical_absolute_configuration unk
_chemical_formula_moiety 'C23 H26 O13,(H2O)4'
_chemical_formula_sum 'C23 H34 O17'
_chemical_formula_weight 582.50
_chemical_name_systematic
; 
 ? 
;
_space_group_IT_number 4
_symmetry_cell_setting monoclinic
_symmetry_space_group_name_Hall 'P 2yb'
_symmetry_space_group_name_H-M 'P 1 21 1'
_atom_sites_solution_hydrogens geom
_atom_sites_solution_primary direct
_atom_sites_solution_secondary difmap
_audit_creation_method SHELXL-97
_cell_angle_alpha 90.00
_cell_angle_beta 111.10(3)
_cell_angle_gamma 90.00
_cell_formula_units_Z 2
_cell_length_a 11.594(2)
_cell_length_b 9.7400(19)
_cell_length_c 13.117(3)
_cell_measurement_reflns_used 2753
_cell_measurement_temperature 295(2)
_cell_measurement_theta_max 27.35
_cell_measurement_theta_min 2.81
_cell_volume 1381.9(6)
_computing_cell_refinement 'SCALE(Otwinowski & Minor,1996)'
_computing_data_collection 'DENZO(Otwinowski & Minor,1996)'
_computing_data_reduction 'SCALE(Otwinowski & Minor,1996)'
_computing_molecular_graphics 'ORTEPII(Johnson,1976) and PLUTON(Spek,1990)'
_computing_publication_material 'SHELXL97(Sheldrick, 1997)'
_computing_structure_refinement 'SHELXL-97 (Sheldrick, 1997)'
_computing_structure_solution 'SHELXS-97 (Sheldrick, 1990)'
_diffrn_ambient_temperature 295(2)
_diffrn_measured_fraction_theta_full 0.867
_diffrn_measured_fraction_theta_max 0.831
_diffrn_measurement_device_type 'MAC DIP 2030K'
_diffrn_measurement_method \w
_diffrn_radiation_monochromator graphite
_diffrn_radiation_source 'rotate anode'
_diffrn_radiation_type MoK\a
_diffrn_radiation_wavelength 0.71073
_diffrn_reflns_av_R_equivalents 0.0000
_diffrn_reflns_av_sigmaI/netI 0.0222
_diffrn_reflns_limit_h_max 14
_diffrn_reflns_limit_h_min 0
_diffrn_reflns_limit_k_max 12
_diffrn_reflns_limit_k_min 0
_diffrn_reflns_limit_l_max 15
_diffrn_reflns_limit_l_min -16
_diffrn_reflns_number 2753
_diffrn_reflns_theta_full 25.00
_diffrn_reflns_theta_max 27.35
_diffrn_reflns_theta_min 2.81
_diffrn_standards_decay_% 0
_diffrn_standards_interval_count 0
_diffrn_standards_interval_time 0
_diffrn_standards_number 0
_exptl_absorpt_coefficient_mu 0.121
_exptl_absorpt_correction_type none
_exptl_crystal_colour colorless
_exptl_crystal_density_diffrn 1.400
_exptl_crystal_density_method 'not measured'
_exptl_crystal_description sheet
_exptl_crystal_F_000 616
_exptl_crystal_size_max 0.20
_exptl_crystal_size_mid 0.15
_exptl_crystal_size_min 0.02
_refine_diff_density_max 0.503
_refine_diff_density_min -0.381
_refine_diff_density_rms 0.075
_refine_ls_abs_structure_details 'Flack H D (1983), Acta Cryst. A39, 876-881'
_refine_ls_abs_structure_Flack 0(3)
_refine_ls_extinction_method none
_refine_ls_goodness_of_fit_ref 1.231
_refine_ls_hydrogen_treatment mixed
_refine_ls_matrix_type full
_refine_ls_number_parameters 393
_refine_ls_number_reflns 2753
_refine_ls_number_restraints 10
_refine_ls_restrained_S_all 1.229
_refine_ls_R_factor_all 0.0922
_refine_ls_R_factor_gt 0.0874
_refine_ls_shift/su_max 0.075
_refine_ls_shift/su_mean 0.019
_refine_ls_structure_factor_coef Fsqd
_refine_ls_weighting_details 'calc w=1/[\s^2^(Fo^2^)+(0.0278P)^2^+3.7114P] where P=(Fo^2^+2Fc^2^)/3'
_refine_ls_weighting_scheme calc
_refine_ls_wR_factor_gt 0.1777
_refine_ls_wR_factor_ref 0.1815
_reflns_number_gt 2633
_reflns_number_total 2753
_reflns_threshold_expression >2sigma(I)
_cod_data_source_file ol060535isi20060303_102145.cif
_cod_data_source_block d4690
_cod_original_cell_volume 1381.9(5)
_cod_database_code 1505961

loop_
_symmetry_equiv_pos_as_xyz
'x, y, z'
'-x, y+1/2, -z'

loop_
_atom_site_label
_atom_site_type_symbol
_atom_site_fract_x
_atom_site_fract_y
_atom_site_fract_z
_atom_site_U_iso_or_equiv
_atom_site_adp_type
_atom_site_occupancy
_atom_site_symmetry_multiplicity
_atom_site_calc_flag
_atom_site_refinement_flags
O1 O 0.2506(4) 0.4243(6) 0.5870(4) 0.0363(12) Uani 1 1 d .
O2 O 0.3246(4) 0.2840(7) 0.8039(4) 0.0410(12) Uani 1 1 d .
O3 O 0.1363(5) 0.2758(7) 0.8112(4) 0.0423(13) Uani 1 1 d .
O4 O 0.0495(4) 0.2939(6) 0.5788(4) 0.0371(12) Uani 1 1 d .
O5 O -0.1513(5) 0.2492(7) 0.5250(5) 0.0570(18) Uani 1 1 d .
O6 O 0.4555(6) -0.2763(9) 0.9592(6) 0.084(3) Uani 1 1 d .
H6A H 0.5007 -0.2313 1.0111 0.125 Uiso 1 1 calc R
O7 O 0.5732(5) 0.3937(7) 0.7297(5) 0.0544(16) Uani 1 1 d .
H7A H 0.6165 0.4600 0.7580 0.082 Uiso 1 1 calc R
O8 O 0.3079(4) 0.2125(6) 0.5339(4) 0.0364(12) Uani 1 1 d .
O9 O 0.1253(4) 0.1644(6) 0.3969(4) 0.0384(13) Uani 1 1 d .
O10 O 0.4190(5) 0.2655(8) 0.3762(5) 0.0541(16) Uani 1 1 d .
H10A H 0.4589 0.2347 0.3410 0.081 Uiso 1 1 calc R
O11 O 0.2999(6) 0.1220(8) 0.1748(5) 0.0591(18) Uani 1 1 d .
H11A H 0.3354 0.0541 0.2086 0.089 Uiso 1 1 calc R
O12 O 0.1202(6) -0.0196(7) 0.2186(5) 0.0523(15) Uani 1 1 d .
O13 O 0.0237(11) -0.0464(12) 0.0366(7) 0.133(5) Uani 1 1 d .
C1 C 0.2713(6) 0.2850(8) 0.6118(6) 0.0333(15) Uani 1 1 d .
C2 C 0.3818(6) 0.2795(10) 0.7209(6) 0.0373(16) Uani 1 1 d .
H2A H 0.4349 0.1990 0.7275 0.045 Uiso 1 1 calc R
C3 C 0.4497(7) 0.4168(9) 0.7258(7) 0.0441(19) Uani 1 1 d .
H3A H 0.4513 0.4696 0.7899 0.053 Uiso 1 1 calc R
C4 C 0.3696(8) 0.4911(11) 0.6203(8) 0.055(2) Uani 1 1 d .
H4A H 0.3621 0.5879 0.6342 0.066 Uiso 1 1 calc R
H4B H 0.4055 0.4822 0.5643 0.066 Uiso 1 1 calc R
C5 C 0.1636(6) 0.2257(8) 0.6392(6) 0.0308(15) Uani 1 1 d .
C6 C 0.2017(7) 0.2665(9) 0.7591(6) 0.0387(17) Uani 1 1 d .
C7 C -0.0475(6) 0.2086(10) 0.5648(6) 0.0413(19) Uani 1 1 d .
C8 C 0.0001(7) 0.0663(9) 0.6053(7) 0.0398(17) Uani 1 1 d .
H8A H -0.0408 -0.0022 0.5506 0.048 Uiso 1 1 calc R
H8B H -0.0150 0.0451 0.6717 0.048 Uiso 1 1 calc R
C9 C 0.1390(6) 0.0683(8) 0.6275(5) 0.0312(15) Uani 1 1 d .
H9A H 0.1504 0.0387 0.5603 0.037 Uiso 1 1 calc R
C10 C 0.2187(7) -0.0201(8) 0.7176(6) 0.0356(16) Uani 1 1 d .
C11 C 0.1993(8) -0.0425(9) 0.8152(7) 0.045(2) Uani 1 1 d .
H11B H 0.1323 -0.0008 0.8258 0.053 Uiso 1 1 calc R
C12 C 0.2777(8) -0.1259(11) 0.8973(7) 0.053(2) Uani 1 1 d .
H12A H 0.2630 -0.1390 0.9618 0.064 Uiso 1 1 calc R
C13 C 0.3785(7) -0.1898(10) 0.8825(7) 0.052(2) Uani 1 1 d .
C14 C 0.4004(8) -0.1692(10) 0.7865(7) 0.048(2) Uani 1 1 d .
H14A H 0.4671 -0.2118 0.7762 0.058 Uiso 1 1 calc R
C15 C 0.3213(7) -0.0835(9) 0.7046(6) 0.0379(17) Uani 1 1 d .
H15A H 0.3373 -0.0687 0.6409 0.045 Uiso 1 1 calc R
C16 C 0.2368(7) 0.2396(9) 0.4225(6) 0.0356(16) Uani 1 1 d .
H16A H 0.2207 0.3381 0.4096 0.043 Uiso 1 1 calc R
C17 C 0.3119(7) 0.1838(9) 0.3576(6) 0.0374(17) Uani 1 1 d .
H17A H 0.3362 0.0887 0.3792 0.045 Uiso 1 1 calc R
C18 C 0.2356(8) 0.1900(10) 0.2351(6) 0.047(2) Uani 1 1 d .
H18A H 0.2263 0.2868 0.2132 0.056 Uiso 1 1 calc R
C19 C 0.1059(8) 0.1293(10) 0.2073(6) 0.0426(19) Uani 1 1 d .
H19A H 0.0546 0.1526 0.1319 0.051 Uiso 1 1 calc R
C20 C 0.0446(7) 0.1820(9) 0.2852(6) 0.0411(18) Uani 1 1 d .
H20A H 0.0286 0.2804 0.2717 0.049 Uiso 1 1 calc R
C21 C -0.0760(8) 0.1126(11) 0.2717(7) 0.053(2) Uani 1 1 d .
H21A H -0.1084 0.1494 0.3238 0.080 Uiso 1 1 calc R
H21B H -0.0625 0.0157 0.2836 0.080 Uiso 1 1 calc R
H21C H -0.1339 0.1283 0.1990 0.080 Uiso 1 1 calc R
C22 C 0.0784(10) -0.0947(13) 0.1246(9) 0.068(3) Uani 1 1 d .
C23 C 0.1143(10) -0.2411(13) 0.1467(10) 0.075(3) Uani 1 1 d .
H23A H 0.0834 -0.2922 0.0796 0.112 Uiso 1 1 calc R
H23B H 0.0798 -0.2776 0.1975 0.112 Uiso 1 1 calc R
H23C H 0.2027 -0.2483 0.1772 0.112 Uiso 1 1 calc R
OA O 0.3098(7) 0.3039(10) 0.0277(6) 0.0638(19) Uani 1 1 d D
OB O 0.6209(6) 0.2539(9) 0.5652(6) 0.063(2) Uani 1 1 d D
OD O 0.3500(10) -0.4107(10) 1.0786(8) 0.084(3) Uani 1 1 d D
OC O 0.3814(13) 0.5357(10) 0.2963(8) 0.101(3) Uani 1 1 d D
HODB H 0.348(10) -0.431(12) 1.138(4) 0.06(3) Uiso 1 1 d D
HOBA H 0.673(13) 0.27(3) 0.539(15) 0.20(9) Uiso 1 1 d D
HOCB H 0.327(19) 0.57(3) 0.32(2) 0.25(17) Uiso 1 1 d D
HOAA H 0.250(9) 0.30(2) -0.030(7) 0.14(6) Uiso 1 1 d D
HOBB H 0.617(13) 0.314(11) 0.608(9) 0.10(5) Uiso 1 1 d D
HODA H 0.394(13) -0.431(19) 1.044(12) 0.15(8) Uiso 1 1 d D
HOAB H 0.32(2) 0.231(13) 0.061(16) 0.23(11) Uiso 1 1 d D
HOCA H 0.42(4) 0.48(5) 0.346(17) 0.8(4) Uiso 1 1 d D

loop_
_atom_site_aniso_label
_atom_site_aniso_U_11
_atom_site_aniso_U_22
_atom_site_aniso_U_33
_atom_site_aniso_U_23
_atom_site_aniso_U_13
_atom_site_aniso_U_12
O1 0.031(2) 0.032(3) 0.045(3) 0.003(2) 0.013(2) 0.001(2)
O2 0.033(3) 0.058(4) 0.033(3) -0.001(3) 0.013(2) -0.008(3)
O3 0.043(3) 0.053(4) 0.038(3) -0.004(3) 0.023(2) -0.003(3)
O4 0.026(2) 0.044(3) 0.038(3) 0.005(2) 0.009(2) 0.003(2)
O5 0.028(3) 0.073(5) 0.069(4) 0.011(4) 0.016(3) 0.004(3)
O6 0.050(4) 0.108(7) 0.082(5) 0.052(5) 0.011(3) 0.011(4)
O7 0.038(3) 0.062(4) 0.063(4) -0.005(3) 0.018(3) -0.012(3)
O8 0.031(2) 0.043(3) 0.037(3) -0.002(2) 0.015(2) 0.006(2)
O9 0.030(3) 0.057(4) 0.031(3) -0.001(2) 0.014(2) -0.002(2)
O10 0.045(3) 0.075(5) 0.054(3) 0.004(3) 0.032(3) -0.005(3)
O11 0.073(4) 0.070(5) 0.043(3) 0.012(3) 0.031(3) 0.030(4)
O12 0.058(4) 0.048(4) 0.045(3) -0.006(3) 0.013(3) 0.009(3)
O13 0.185(11) 0.115(9) 0.052(5) -0.026(5) -0.015(6) 0.055(8)
C1 0.031(3) 0.029(4) 0.038(4) -0.004(3) 0.010(3) -0.006(3)
C2 0.030(3) 0.051(5) 0.033(4) -0.005(4) 0.013(3) -0.005(4)
C3 0.029(4) 0.047(5) 0.062(5) -0.006(4) 0.023(4) -0.010(4)
C4 0.044(4) 0.046(5) 0.071(6) -0.002(5) 0.016(4) -0.014(4)
C5 0.023(3) 0.034(4) 0.034(3) 0.000(3) 0.008(3) -0.001(3)
C6 0.035(4) 0.042(5) 0.041(4) 0.002(4) 0.017(3) 0.006(3)
C7 0.022(3) 0.060(6) 0.039(4) -0.009(4) 0.007(3) -0.006(3)
C8 0.030(4) 0.045(5) 0.041(4) -0.001(4) 0.010(3) -0.007(3)
C9 0.037(4) 0.036(4) 0.024(3) -0.001(3) 0.015(3) -0.006(3)
C10 0.038(4) 0.037(4) 0.031(4) -0.002(3) 0.011(3) -0.005(3)
C11 0.049(5) 0.045(5) 0.049(5) 0.007(4) 0.030(4) -0.004(4)
C12 0.046(5) 0.069(7) 0.045(5) 0.025(4) 0.018(4) 0.002(4)
C13 0.035(4) 0.065(7) 0.050(5) 0.024(4) 0.007(4) -0.002(4)
C14 0.040(4) 0.060(6) 0.045(5) 0.009(4) 0.017(4) 0.006(4)
C15 0.037(4) 0.043(4) 0.039(4) -0.001(3) 0.020(3) -0.007(3)
C16 0.038(4) 0.039(4) 0.032(4) 0.007(3) 0.016(3) 0.001(3)
C17 0.032(4) 0.051(5) 0.032(4) 0.005(3) 0.014(3) 0.006(3)
C18 0.054(5) 0.051(5) 0.039(4) 0.009(4) 0.022(4) 0.014(4)
C19 0.043(4) 0.053(5) 0.031(4) 0.007(3) 0.012(3) 0.007(4)
C20 0.036(4) 0.037(5) 0.049(4) -0.004(3) 0.014(3) 0.006(3)
C21 0.043(5) 0.061(6) 0.046(5) -0.001(4) 0.003(4) -0.002(4)
C22 0.066(6) 0.073(8) 0.067(7) -0.013(6) 0.027(5) 0.012(6)
C23 0.062(6) 0.082(9) 0.090(8) -0.023(7) 0.039(6) -0.009(6)
OA 0.067(5) 0.085(6) 0.041(4) 0.006(4) 0.022(3) -0.001(4)
OB 0.046(4) 0.086(6) 0.059(4) -0.004(4) 0.020(3) -0.005(4)
OD 0.106(7) 0.077(6) 0.085(7) 0.021(5) 0.054(6) 0.014(5)
OC 0.163(10) 0.062(6) 0.077(6) 0.004(4) 0.043(6) 0.015(6)

loop_
_atom_type_symbol
_atom_type_description
_atom_type_scat_dispersion_real
_atom_type_scat_dispersion_imag
_atom_type_scat_source
C C 0.0033 0.0016 'International Tables Vol C Tables 4.2.6.8 and 6.1.1.4'
H H 0.0000 0.0000 'International Tables Vol C Tables 4.2.6.8 and 6.1.1.4'
O O 0.0106 0.0060 'International Tables Vol C Tables 4.2.6.8 and 6.1.1.4'

loop_
_geom_angle_atom_site_label_1
_geom_angle_atom_site_label_2
_geom_angle_atom_site_label_3
_geom_angle
C1 O1 C4 107.6(6)
C6 O2 C2 111.4(5)
C7 O4 C5 110.2(6)
C13 O6 H6A 109.5
C3 O7 H7A 109.5
C16 O8 C1 115.6(5)
C16 O9 C20 112.5(5)
C17 O10 H10A 109.5
C18 O11 H11A 109.5
C22 O12 C19 116.8(8)
O1 C1 O8 112.6(6)
O1 C1 C5 109.6(6)
O8 C1 C5 117.4(6)
O1 C1 C2 105.4(6)
O8 C1 C2 106.6(6)
C5 C1 C2 104.2(6)
O2 C2 C1 104.0(5)
O2 C2 C3 107.7(7)
C1 C2 C3 104.5(7)
O2 C2 H2A 113.3
C1 C2 H2A 113.3
C3 C2 H2A 113.3
O7 C3 C4 112.2(7)
O7 C3 C2 110.7(7)
C4 C3 C2 103.7(6)
O7 C3 H3A 110.0
C4 C3 H3A 110.0
C2 C3 H3A 110.0
O1 C4 C3 105.1(7)
O1 C4 H4A 110.7
C3 C4 H4A 110.7
O1 C4 H4B 110.7
C3 C4 H4B 110.7
H4A C4 H4B 108.8
O4 C5 C6 108.4(6)
O4 C5 C1 111.3(6)
C6 C5 C1 100.7(6)
O4 C5 C9 107.6(5)
C6 C5 C9 109.5(6)
C1 C5 C9 118.9(6)
O3 C6 O2 122.2(7)
O3 C6 C5 127.0(7)
O2 C6 C5 110.6(6)
O5 C7 O4 120.9(9)
O5 C7 C8 129.7(8)
O4 C7 C8 109.4(6)
C7 C8 C9 106.3(6)
C7 C8 H8A 110.5
C9 C8 H8A 110.5
C7 C8 H8B 110.5
C9 C8 H8B 110.5
H8A C8 H8B 108.7
C10 C9 C8 117.0(6)
C10 C9 C5 116.9(6)
C8 C9 C5 100.0(6)
C10 C9 H9A 107.4
C8 C9 H9A 107.4
C5 C9 H9A 107.4
C11 C10 C15 117.8(7)
C11 C10 C9 124.2(7)
C15 C10 C9 118.0(7)
C12 C11 C10 121.6(8)
C12 C11 H11B 119.2
C10 C11 H11B 119.2
C11 C12 C13 119.9(8)
C11 C12 H12A 120.1
C13 C12 H12A 120.0
O6 C13 C14 118.2(9)
O6 C13 C12 121.9(8)
C14 C13 C12 119.8(8)
C13 C14 C15 119.8(8)
C13 C14 H14A 120.1
C15 C14 H14A 120.1
C10 C15 C14 121.0(7)
C10 C15 H15A 119.5
C14 C15 H15A 119.5
O9 C16 O8 106.9(5)
O9 C16 C17 109.9(6)
O8 C16 C17 105.8(6)
O9 C16 H16A 111.4
O8 C16 H16A 111.4
C17 C16 H16A 111.4
O10 C17 C16 110.1(7)
O10 C17 C18 107.4(6)
C16 C17 C18 110.0(6)
O10 C17 H17A 109.8
C16 C17 H17A 109.8
C18 C17 H17A 109.8
O11 C18 C17 110.0(6)
O11 C18 C19 110.6(7)
C17 C18 C19 112.5(6)
O11 C18 H18A 107.9
C17 C18 H18A 107.9
C19 C18 H18A 107.9
O12 C19 C20 109.2(7)
O12 C19 C18 107.0(7)
C20 C19 C18 111.3(7)
O12 C19 H19A 109.7
C20 C19 H19A 109.7
C18 C19 H19A 109.8
O9 C20 C21 107.6(7)
O9 C20 C19 110.7(6)
C21 C20 C19 113.9(7)
O9 C20 H20A 108.1
C21 C20 H20A 108.2
C19 C20 H20A 108.1
C20 C21 H21A 109.5
C20 C21 H21B 109.5
H21A C21 H21B 109.5
C20 C21 H21C 109.5
H21A C21 H21C 109.5
H21B C21 H21C 109.5
O13 C22 O12 123.7(11)
O13 C22 C23 125.4(11)
O12 C22 C23 110.9(10)
C22 C23 H23A 109.5
C22 C23 H23B 109.5
H23A C23 H23B 109.5
C22 C23 H23C 109.5
H23A C23 H23C 109.5
H23B C23 H23C 109.5
HOAA OA HOAB 110(10)
HOBA OB HOBB 111(10)
HODB OD HODA 135(10)
HOCB OC HOCA 104(5)

loop_
_geom_bond_atom_site_label_1
_geom_bond_atom_site_label_2
_geom_bond_distance
O1 C1 1.396(9)
O1 C4 1.444(10)
O2 C6 1.343(9)
O2 C2 1.465(8)
O3 C6 1.192(9)
O4 C7 1.357(9)
O4 C5 1.436(8)
O5 C7 1.194(9)
O6 C13 1.369(10)
O6 H6A 0.8200
O7 C3 1.432(9)
O7 H7A 0.8200
O8 C16 1.420(8)
O8 C1 1.426(8)
O9 C16 1.417(9)
O9 C20 1.438(9)
O10 C17 1.420(10)
O10 H10A 0.8200
O11 C18 1.431(10)
O11 H11A 0.8200
O12 C22 1.363(12)
O12 C19 1.460(11)
O13 C22 1.195(14)
C1 C5 1.531(9)
C1 C2 1.540(9)
C2 C3 1.542(12)
C2 H2A 0.9800
C3 C4 1.541(13)
C3 H3A 0.9800
C4 H4A 0.9700
C4 H4B 0.9700
C5 C6 1.526(10)
C5 C9 1.557(10)
C7 C8 1.515(12)
C8 C9 1.530(10)
C8 H8A 0.9700
C8 H8B 0.9700
C9 C10 1.485(10)
C9 H9A 0.9800
C10 C11 1.395(10)
C10 C15 1.404(11)
C11 C12 1.392(12)
C11 H11B 0.9300
C12 C13 1.398(13)
C12 H12A 0.9300
C13 C14 1.386(11)
C14 C15 1.407(11)
C14 H14A 0.9300
C15 H15A 0.9300
C16 C17 1.522(10)
C16 H16A 0.9800
C17 C18 1.530(10)
C17 H17A 0.9800
C18 C19 1.533(12)
C18 H18A 0.9800
C19 C20 1.528(11)
C19 H19A 0.9800
C20 C21 1.505(12)
C20 H20A 0.9800
C21 H21A 0.9600
C21 H21B 0.9600
C21 H21C 0.9600
C22 C23 1.485(17)
C23 H23A 0.9600
C23 H23B 0.9600
C23 H23C 0.9600
OA HOAA 0.82(2)
OA HOAB 0.82(2)
OB HOBA 0.82(2)
OB HOBB 0.82(2)
OD HODB 0.82(2)
OD HODA 0.82(2)
OC HOCB 0.85(5)
OC HOCA 0.81(12)

loop_
_cod_related_entry_id
_cod_related_entry_database
_cod_related_entry_code
1 ChemSpider 21199855
